data_7251008
loop_
_publ_author_name
'Douib, Haiet'
'Lefeuvre, Bertrand'
'Flores Gonzalez, Jessica'
'Dorcet, Vincent'
'Pointillart, Fabrice'

_publ_section_title
;
 Versatility of the methyl-bipyrimidine-<i>N</i>-oxide ligand for the
 design of lanthanide single-molecule magnets.
;
_journal_issue 47
_journal_name_full CrystEngComm
_journal_page_first 7677
_journal_page_last 7688
_journal_paper_doi 10.1039/d5ce00831j
_journal_volume 27
_journal_year 2025
_chemical_compound_source 'synthesis as described'
_chemical_formula_moiety 'C48 H22 Dy2 F36 N8 O14, C15 H7 Dy F18 O8'
_chemical_formula_sum 'C63 H29 Dy3 F54 N8 O22'
_chemical_formula_weight 2763.44
_space_group_crystal_system monoclinic
_space_group_IT_number 15
_space_group_name_Hall '-C 2yc'
_space_group_name_H-M_alt 'C 1 2/c 1'
_atom_sites_solution_hydrogens mixed
_atom_sites_solution_primary dual
_atom_sites_solution_secondary difmap
_audit_update_record
;
2025-08-22 deposited with the CCDC.	2025-10-14 downloaded from the CCDC.
;
_cell_angle_alpha 90
_cell_angle_beta 99.797(5)
_cell_angle_gamma 90
_cell_formula_units_Z 4
_cell_length_a 21.636(4)
_cell_length_b 15.445(2)
_cell_length_c 27.323(4)
_cell_measurement_reflns_used 4961
_cell_measurement_temperature 150(2)
_cell_measurement_theta_max 24.2054
_cell_measurement_theta_min 2.3306
_cell_measurement_wavelength 0.710730
_cell_volume 8997(2)
_computing_cell_refinement 'Bruker APEX2 (Bruker, 2014)'
_computing_data_collection 'Bruker APEX2 (Bruker, 2014)'
_computing_data_reduction 'Bruker APEX2 (Bruker, 2014)'
_computing_molecular_graphics
;
   'SXGRAPH (L. Farrugia, 1999), Mercury (CSD, 2020)'
;
_computing_publication_material 'CRYSCALC (T. Roisnel, local program, 2020)'
_computing_structure_refinement 'SHELXL-2018_3 (Sheldrick, 2018)'
_computing_structure_solution 'SHELXT 2018_2 (Sheldrick, 2018)'
_diffrn_ambient_temperature 150(2)
_diffrn_detector 'CCD plate'
_diffrn_detector_area_resol_mean 8.33
_diffrn_measured_fraction_theta_full 0.993
_diffrn_measured_fraction_theta_max 0.982
_diffrn_measurement_device_type 'APEXII Bruker-AXS'
_diffrn_measurement_method 'CCD rotation images, thin slices'
_diffrn_orient_matrix_UB_11 -0.0237519
_diffrn_orient_matrix_UB_12 0.0413058
_diffrn_orient_matrix_UB_13 0.0180312
_diffrn_orient_matrix_UB_21 0.0323998
_diffrn_orient_matrix_UB_22 0.0455034
_diffrn_orient_matrix_UB_23 -0.0018535
_diffrn_orient_matrix_UB_31 -0.0242081
_diffrn_orient_matrix_UB_32 0.0203738
_diffrn_orient_matrix_UB_33 -0.0324170
_diffrn_radiation_monochromator graphite
_diffrn_radiation_probe x-ray
_diffrn_radiation_source 'fine-focus sealed tube'
_diffrn_radiation_type MoK\a
_diffrn_radiation_wavelength 0.71073
_diffrn_reflns_av_R_equivalents 0.0929
_diffrn_reflns_av_unetI/netI 0.0972
_diffrn_reflns_limit_h_max 21
_diffrn_reflns_limit_h_min -21
_diffrn_reflns_limit_k_max 25
_diffrn_reflns_limit_k_min -18
_diffrn_reflns_limit_l_max 55
_diffrn_reflns_limit_l_min -55
_diffrn_reflns_number 10141
_diffrn_reflns_theta_full 25.242
_diffrn_reflns_theta_max 27.483
_diffrn_reflns_theta_min 2.109
_exptl_absorpt_coefficient_mu 2.649
_exptl_absorpt_correction_T_max 0.728
_exptl_absorpt_correction_T_min 0.527
_exptl_absorpt_correction_type multi-scan
_exptl_absorpt_process_details
;
  [Sheldrick, G.M. (2014). SADABS Bruker AXS Inc., Madison, Wisconsin, USA]
;
_exptl_crystal_colour colourless
_exptl_crystal_density_diffrn 2.040
_exptl_crystal_description prism
_exptl_crystal_F_000 5292
_exptl_crystal_size_max 0.250
_exptl_crystal_size_mid 0.180
_exptl_crystal_size_min 0.120
_refine_diff_density_max 2.413
_refine_diff_density_min -1.820
_refine_diff_density_rms 0.207
_refine_ls_extinction_method none
_refine_ls_goodness_of_fit_ref 1.025
_refine_ls_hydrogen_treatment mixed
_refine_ls_matrix_type full
_refine_ls_number_parameters 678
_refine_ls_number_reflns 10141
_refine_ls_number_restraints 100
_refine_ls_restrained_S_all 1.035
_refine_ls_R_factor_all 0.1063
_refine_ls_R_factor_gt 0.0684
_refine_ls_shift/su_max 0.043
_refine_ls_shift/su_mean 0.002
_refine_ls_structure_factor_coef Fsqd
_refine_ls_weighting_details 'w=1/[\s^2^(Fo^2^)+(0.0749P)^2^+151.6387P] where P=(Fo^2^+2Fc^2^)/3'
_refine_ls_weighting_scheme calc
_refine_ls_wR_factor_gt 0.1584
_refine_ls_wR_factor_ref 0.1713
_reflns_number_gt 6960
_reflns_number_total 10141
_reflns_threshold_expression >2sigma(I)
_cod_data_source_file d5ce00831j2.cif
_cod_data_source_block SL16
_cod_depositor_comments 'Adding full bibliography for 7251008--7251017.cif.'
_cod_original_cell_volume 8998(2)
_cod_original_sg_symbol_H-M 'C 2/c'
_cod_database_code 7251008

loop_
_space_group_symop_operation_xyz
'x, y, z'
'-x, y, -z+1/2'
'x+1/2, y+1/2, z'
'-x+1/2, y+1/2, -z+1/2'
'-x, -y, -z'
'x, -y, z-1/2'
'-x+1/2, -y+1/2, -z'
'x+1/2, -y+1/2, z-1/2'

loop_
_atom_site_label
_atom_site_type_symbol
_atom_site_fract_x
_atom_site_fract_y
_atom_site_fract_z
_atom_site_U_iso_or_equiv
_atom_site_adp_type
_atom_site_occupancy
_atom_site_site_symmetry_order
_atom_site_calc_flag
_atom_site_refinement_flags_posn
_atom_site_refinement_flags_adp
_atom_site_refinement_flags_occupancy
_atom_site_disorder_assembly
_atom_site_disorder_group
Dy1 Dy 0.26010(2) 0.63270(3) 0.54031(2) 0.01870(12) Uani 1 1 d . . . . .
O1 O 0.1888(3) 0.5577(4) 0.4791(2) 0.0246(14) Uani 1 1 d . . . . .
O2 O 0.3128(3) 0.5904(4) 0.4743(2) 0.0272(14) Uani 1 1 d . . . . .
O3 O 0.3658(3) 0.6136(4) 0.5753(2) 0.0263(14) Uani 1 1 d . . . . .
O4 O 0.2738(3) 0.4838(4) 0.5506(2) 0.0278(14) Uani 1 1 d . . . . .
O5 O 0.1646(3) 0.6233(4) 0.5682(2) 0.0246(13) Uani 1 1 d . . . . .
O6 O 0.2744(3) 0.5905(4) 0.6302(2) 0.0277(14) Uani 1 1 d . . . . .
O9 O 0.3069(2) 0.7585(3) 0.5076(2) 0.0171(12) Uani 1 1 d . . . . .
N1 N 0.2825(3) 0.7650(4) 0.6013(3) 0.0217(16) Uani 1 1 d . . . . .
N2 N 0.3496(4) 0.8763(5) 0.6409(3) 0.0252(17) Uani 1 1 d . . . . .
N3 N 0.4421(3) 0.8180(5) 0.5946(3) 0.0272(17) Uani 1 1 d . . . . .
N4 N 0.3671(3) 0.7716(4) 0.5279(3) 0.0199(15) Uani 1 1 d . . . . .
C1 C 0.1413(5) 0.4340(6) 0.4392(4) 0.034(2) Uani 1 1 d . . . . .
C2 C 0.1977(4) 0.4953(6) 0.4526(3) 0.0237(19) Uani 1 1 d . . . . .
C3 C 0.2513(5) 0.4738(6) 0.4342(3) 0.032(2) Uani 1 1 d . . . . .
H3 H 0.251926 0.424335 0.413640 0.039 Uiso 1 1 calc R U . . .
C4 C 0.3056(5) 0.5265(6) 0.4463(4) 0.029(2) Uani 1 1 d . . . . .
C5 C 0.3617(5) 0.5035(5) 0.4240(3) 0.044(3) Uani 1 1 d D . . . .
C6 C 0.4608(5) 0.5721(7) 0.6214(5) 0.044(3) Uani 1 1 d . . . . .
C7 C 0.3960(5) 0.5497(6) 0.5932(4) 0.031(2) Uani 1 1 d . . . . .
C8 C 0.3785(5) 0.4619(6) 0.5910(4) 0.034(2) Uani 1 1 d . . . . .
H8 H 0.407884 0.419517 0.605358 0.041 Uiso 1 1 calc R U . . .
C9 C 0.3189(5) 0.4359(6) 0.5681(4) 0.032(2) Uani 1 1 d . . . . .
C10 C 0.3072(6) 0.3390(7) 0.5637(5) 0.052(3) Uani 1 1 d . . . . .
C11 C 0.0743(5) 0.5500(8) 0.5798(4) 0.041(3) Uani 1 1 d . . . . .
C12 C 0.1449(5) 0.5678(6) 0.5956(4) 0.033(2) Uani 1 1 d . . . . .
C13 C 0.1778(5) 0.5252(6) 0.6364(4) 0.033(2) Uani 1 1 d . . . . .
H13 H 0.157288 0.484801 0.654395 0.040 Uiso 1 1 calc R U . . .
C14 C 0.2416(5) 0.5423(6) 0.6507(4) 0.032(2) Uani 1 1 d . . . . .
C15 C 0.2754(6) 0.4943(8) 0.6963(4) 0.047(3) Uani 1 1 d . . . . .
F1 F 0.0874(3) 0.4783(4) 0.4357(2) 0.0416(15) Uani 1 1 d . . . . .
F2 F 0.1397(3) 0.3937(4) 0.3963(3) 0.0534(18) Uani 1 1 d . . . . .
F3 F 0.1424(3) 0.3760(4) 0.4748(3) 0.063(2) Uani 1 1 d . . . . .
F4 F 0.3518(5) 0.4464(8) 0.3867(4) 0.081(2) Uani 0.690(12) 1 d D . P A 1
F5 F 0.3865(6) 0.5739(7) 0.4060(5) 0.081(2) Uani 0.690(12) 1 d D . P A 1
F6 F 0.4068(5) 0.4708(9) 0.4587(4) 0.081(2) Uani 0.690(12) 1 d D . P A 1
F4B F 0.3660(12) 0.4186(8) 0.4136(10) 0.081(2) Uani 0.310(12) 1 d D . P A 2
F5B F 0.3632(12) 0.5451(15) 0.3811(7) 0.081(2) Uani 0.310(12) 1 d D . P A 2
F6B F 0.4162(8) 0.5231(17) 0.4537(8) 0.081(2) Uani 0.310(12) 1 d D . P A 2
F7 F 0.4932(4) 0.5092(5) 0.6444(4) 0.102(4) Uani 1 1 d . . . . .
F8 F 0.4964(3) 0.6069(5) 0.5916(4) 0.079(3) Uani 1 1 d . . . . .
F9 F 0.4575(4) 0.6336(6) 0.6556(3) 0.084(3) Uani 1 1 d . . . . .
F10 F 0.3443(4) 0.2922(4) 0.5951(4) 0.095(4) Uani 1 1 d . . . . .
F11 F 0.3087(5) 0.3132(5) 0.5186(3) 0.094(3) Uani 1 1 d . . . . .
F12 F 0.2481(4) 0.3204(5) 0.5712(4) 0.090(3) Uani 1 1 d . . . . .
F13 F 0.0592(3) 0.5362(7) 0.5328(3) 0.085(3) Uani 1 1 d . . . . .
F14 F 0.0407(3) 0.6189(5) 0.5895(3) 0.073(2) Uani 1 1 d . . . . .
F15 F 0.0552(3) 0.4845(5) 0.6042(3) 0.076(3) Uani 1 1 d . . . . .
F16 F 0.2386(4) 0.4723(5) 0.7285(3) 0.070(2) Uani 1 1 d . . . . .
F17 F 0.2978(5) 0.4184(5) 0.6816(3) 0.087(3) Uani 1 1 d . . . . .
F18 F 0.3226(4) 0.5357(6) 0.7206(3) 0.076(3) Uani 1 1 d . . . . .
C16 C 0.2432(4) 0.7814(6) 0.6322(3) 0.026(2) Uani 1 1 d . . . . .
H16 H 0.206087 0.747573 0.629661 0.031 Uiso 1 1 calc R U . . .
C17 C 0.2533(5) 0.8461(6) 0.6685(4) 0.033(2) Uani 1 1 d . . . . .
H17 H 0.224007 0.857801 0.689904 0.039 Uiso 1 1 calc R U . . .
C18 C 0.3096(5) 0.8927(6) 0.6713(3) 0.028(2) Uani 1 1 d . . . . .
H18 H 0.319042 0.937028 0.695508 0.034 Uiso 1 1 calc R U . . .
C19 C 0.3340(4) 0.8139(5) 0.6068(3) 0.0190(18) Uani 1 1 d . . . . .
C20 C 0.3823(4) 0.8007(5) 0.5751(3) 0.0204(18) Uani 1 1 d . . . . .
C21 C 0.4858(4) 0.7996(6) 0.5678(4) 0.034(2) Uani 1 1 d . . . . .
H21 H 0.528127 0.813075 0.581353 0.040 Uiso 1 1 calc R U . . .
C22 C 0.4739(4) 0.7619(6) 0.5211(4) 0.030(2) Uani 1 1 d . . . . .
C23 C 0.4118(4) 0.7502(6) 0.5007(3) 0.0218(18) Uani 1 1 d . . . . .
H23 H 0.400344 0.727425 0.468124 0.026 Uiso 1 1 calc R U . . .
C24 C 0.5246(4) 0.7354(7) 0.4934(4) 0.040(3) Uani 1 1 d . . . . .
H24A H 0.549720 0.689146 0.511596 0.060 Uiso 1 1 calc R U . . .
H24B H 0.551606 0.785215 0.489960 0.060 Uiso 1 1 calc R U . . .
H24C H 0.505867 0.714321 0.460332 0.060 Uiso 1 1 calc R U . . .
Dy2 Dy 0.500000 0.01825(4) 0.750000 0.02282(16) Uani 1 2 d DS T P . .
O31 O 0.6057(3) 0.0690(4) 0.7616(3) 0.0340(16) Uani 1 1 d . . . . .
O32 O 0.5032(4) 0.1355(5) 0.6970(2) 0.0394(18) Uani 1 1 d . . . . .
O33 O 0.4398(3) -0.1026(4) 0.7633(3) 0.0375(17) Uani 1 1 d . . . . .
O34 O 0.4609(3) -0.0217(4) 0.6686(2) 0.0324(15) Uani 1 1 d D . . . .
H34A H 0.466(4) 0.010(4) 0.6424(12) 0.039 Uiso 1 1 d D U . . .
H34B H 0.433(4) -0.063(5) 0.6603(16) 0.039 Uiso 1 1 d D U . . .
C31 C 0.6938(6) 0.1587(8) 0.7792(5) 0.046(3) Uani 1 1 d . . . . .
C32 C 0.6272(5) 0.1421(7) 0.7548(4) 0.040(3) Uani 1 1 d . . . . .
C33 C 0.5971(6) 0.2094(7) 0.7267(5) 0.053(3) Uani 1 1 d . . . . .
H33 H 0.617689 0.263751 0.726683 0.063 Uiso 1 1 calc R U . . .
C34 C 0.5394(5) 0.1999(7) 0.6994(4) 0.041(3) Uani 1 1 d . . . . .
C35 C 0.5120(5) 0.2749(8) 0.6671(4) 0.071(4) Uani 1 1 d D U . . .
C36 C 0.4014(6) -0.2338(6) 0.7824(4) 0.073(5) Uani 1 1 d D . . . .
C37 C 0.4502(5) -0.1828(7) 0.7640(4) 0.041(3) Uani 1 1 d . . . . .
C38 C 0.500000 -0.2256(9) 0.750000 0.052(5) Uani 1 2 d S T P . .
H38 H 0.500001 -0.287089 0.749999 0.062 Uiso 1 2 calc R U P . .
F31 F 0.7319(3) 0.1703(6) 0.7450(3) 0.076(2) Uani 1 1 d . . . . .
F32 F 0.6989(4) 0.2289(6) 0.8065(4) 0.105(4) Uani 1 1 d . . . . .
F33 F 0.7189(3) 0.0957(5) 0.8088(3) 0.060(2) Uani 1 1 d . . . . .
F34 F 0.4941(7) 0.3398(8) 0.6920(4) 0.092(3) Uani 0.674(11) 1 d D . P B 1
F35 F 0.5515(6) 0.3078(8) 0.6395(5) 0.092(3) Uani 0.674(11) 1 d D . P B 1
F36 F 0.4623(6) 0.2538(7) 0.6333(5) 0.092(3) Uani 0.674(11) 1 d D . P B 1
F34B F 0.4901(12) 0.2706(15) 0.6189(5) 0.092(3) Uani 0.326(11) 1 d D . P B 2
F35B F 0.4612(10) 0.3024(16) 0.6858(9) 0.092(3) Uani 0.326(11) 1 d D . P B 2
F36B F 0.5481(10) 0.3456(12) 0.6724(9) 0.092(3) Uani 0.326(11) 1 d D . P B 2
F37 F 0.3429(5) -0.2187(9) 0.7616(5) 0.102(4) Uani 0.639(9) 1 d D . P C 1
F38 F 0.4094(6) -0.3202(7) 0.7819(5) 0.102(4) Uani 0.639(9) 1 d D . P C 1
F39 F 0.4025(6) -0.2176(9) 0.8316(5) 0.102(4) Uani 0.639(9) 1 d D . P C 1
F37B F 0.3530(8) -0.1875(12) 0.7939(9) 0.102(4) Uani 0.361(9) 1 d D . P C 2
F38B F 0.3723(10) -0.2826(13) 0.7435(6) 0.102(4) Uani 0.361(9) 1 d D . P C 2
F39B F 0.4153(10) -0.2911(13) 0.8191(7) 0.102(4) Uani 0.361(9) 1 d D . P C 2

loop_
_atom_site_aniso_label
_atom_site_aniso_U_11
_atom_site_aniso_U_22
_atom_site_aniso_U_33
_atom_site_aniso_U_23
_atom_site_aniso_U_13
_atom_site_aniso_U_12
Dy1 0.0192(2) 0.0129(2) 0.0242(2) 0.00058(16) 0.00404(15) -0.00157(16)
O1 0.024(3) 0.015(3) 0.034(3) 0.000(3) 0.001(3) 0.003(3)
O2 0.030(3) 0.019(3) 0.035(3) -0.003(3) 0.010(3) -0.002(3)
O3 0.022(3) 0.016(3) 0.039(4) 0.004(3) 0.000(3) 0.002(2)
O4 0.036(4) 0.013(3) 0.034(3) 0.000(3) 0.003(3) -0.003(3)
O5 0.026(3) 0.021(3) 0.030(3) -0.001(3) 0.013(3) -0.003(3)
O6 0.026(3) 0.019(3) 0.037(4) -0.003(3) 0.002(3) -0.005(3)
O9 0.014(3) 0.014(3) 0.023(3) 0.000(2) 0.004(2) -0.001(2)
N1 0.026(4) 0.009(3) 0.030(4) -0.001(3) 0.004(3) 0.000(3)
N2 0.030(4) 0.021(4) 0.024(4) -0.005(3) 0.003(3) -0.005(3)
N3 0.020(4) 0.021(4) 0.040(5) -0.001(3) 0.005(3) -0.003(3)
N4 0.015(3) 0.019(4) 0.026(4) 0.002(3) 0.005(3) 0.002(3)
C1 0.045(6) 0.017(5) 0.038(5) -0.002(4) -0.001(5) -0.006(4)
C2 0.026(5) 0.018(5) 0.025(4) 0.001(4) -0.002(4) 0.000(4)
C3 0.039(6) 0.027(5) 0.031(5) -0.013(4) 0.007(4) 0.001(4)
C4 0.035(5) 0.019(5) 0.037(5) 0.000(4) 0.013(4) 0.004(4)
C5 0.040(6) 0.046(7) 0.050(7) -0.013(5) 0.011(5) 0.003(5)
C6 0.026(5) 0.031(6) 0.072(8) 0.011(6) 0.000(5) 0.000(5)
C7 0.029(5) 0.025(5) 0.039(5) 0.007(4) 0.002(4) 0.000(4)
C8 0.030(5) 0.019(5) 0.052(6) 0.005(4) 0.001(5) 0.006(4)
C9 0.034(5) 0.022(5) 0.040(5) 0.001(4) 0.002(5) 0.000(4)
C10 0.056(8) 0.025(6) 0.069(8) -0.002(6) -0.008(7) 0.004(5)
C11 0.031(5) 0.051(7) 0.046(6) 0.006(5) 0.021(5) -0.005(5)
C12 0.041(6) 0.028(5) 0.035(5) 0.005(4) 0.015(5) -0.001(5)
C13 0.041(6) 0.028(5) 0.036(5) 0.004(4) 0.022(5) -0.009(5)
C14 0.044(6) 0.019(5) 0.035(5) 0.003(4) 0.012(5) 0.000(4)
C15 0.058(8) 0.038(7) 0.045(7) 0.016(5) 0.013(6) -0.004(6)
F1 0.030(3) 0.038(3) 0.055(4) -0.007(3) 0.001(3) -0.007(3)
F2 0.047(4) 0.041(4) 0.069(4) -0.032(3) 0.000(3) -0.012(3)
F3 0.062(5) 0.036(4) 0.085(5) 0.024(4) -0.005(4) -0.023(3)
F4 0.072(5) 0.083(5) 0.101(6) -0.021(4) 0.057(4) 0.002(4)
F5 0.072(5) 0.083(5) 0.101(6) -0.021(4) 0.057(4) 0.002(4)
F6 0.072(5) 0.083(5) 0.101(6) -0.021(4) 0.057(4) 0.002(4)
F4B 0.072(5) 0.083(5) 0.101(6) -0.021(4) 0.057(4) 0.002(4)
F5B 0.072(5) 0.083(5) 0.101(6) -0.021(4) 0.057(4) 0.002(4)
F6B 0.072(5) 0.083(5) 0.101(6) -0.021(4) 0.057(4) 0.002(4)
F7 0.049(4) 0.048(5) 0.182(10) 0.065(6) -0.054(6) -0.026(4)
F8 0.028(4) 0.073(6) 0.134(8) 0.041(5) 0.009(4) -0.001(4)
F9 0.054(5) 0.092(7) 0.092(6) -0.025(5) -0.027(5) 0.003(5)
F10 0.104(7) 0.022(4) 0.133(8) 0.017(4) -0.054(6) 0.005(4)
F11 0.148(9) 0.041(5) 0.091(6) -0.031(4) 0.014(6) -0.001(5)
F12 0.066(5) 0.032(4) 0.175(9) 0.006(5) 0.028(6) -0.029(4)
F13 0.045(4) 0.142(9) 0.069(5) -0.021(5) 0.017(4) -0.046(5)
F14 0.040(4) 0.061(5) 0.119(7) -0.008(5) 0.018(4) 0.007(4)
F15 0.041(4) 0.067(5) 0.123(7) 0.045(5) 0.022(4) -0.017(4)
F16 0.082(6) 0.082(6) 0.049(4) 0.035(4) 0.021(4) 0.003(5)
F17 0.132(8) 0.066(6) 0.067(5) 0.032(4) 0.031(5) 0.051(6)
F18 0.069(5) 0.095(6) 0.053(4) 0.038(4) -0.016(4) -0.019(5)
C16 0.029(5) 0.019(4) 0.030(5) -0.004(4) 0.004(4) -0.001(4)
C17 0.041(6) 0.027(5) 0.032(5) -0.005(4) 0.015(5) -0.006(4)
C18 0.036(5) 0.020(5) 0.029(5) -0.008(4) 0.005(4) -0.001(4)
C19 0.026(4) 0.011(4) 0.019(4) -0.001(3) 0.002(4) -0.002(3)
C20 0.018(4) 0.016(4) 0.027(4) 0.002(3) 0.003(4) 0.000(3)
C21 0.021(5) 0.021(5) 0.057(7) 0.003(5) 0.001(5) -0.010(4)
C22 0.020(4) 0.032(5) 0.039(5) 0.003(4) 0.005(4) 0.004(4)
C23 0.019(4) 0.018(4) 0.030(4) 0.002(4) 0.008(4) -0.001(3)
C24 0.020(5) 0.046(7) 0.055(7) 0.003(5) 0.010(5) 0.001(5)
Dy2 0.0234(3) 0.0178(3) 0.0264(3) 0.000 0.0017(2) 0.000
O31 0.026(3) 0.031(4) 0.044(4) 0.003(3) 0.001(3) -0.006(3)
O32 0.052(5) 0.030(4) 0.033(4) 0.007(3) 0.000(3) -0.008(4)
O33 0.033(4) 0.023(4) 0.056(5) 0.002(3) 0.007(3) -0.005(3)
O34 0.028(4) 0.033(4) 0.036(4) -0.007(3) 0.005(3) -0.010(3)
C31 0.044(7) 0.041(7) 0.055(7) -0.005(6) 0.011(6) -0.012(5)
C32 0.039(6) 0.040(7) 0.042(6) -0.003(5) 0.013(5) -0.013(5)
C33 0.061(8) 0.025(6) 0.068(8) 0.015(6) -0.001(7) -0.019(6)
C34 0.043(6) 0.034(6) 0.045(6) 0.006(5) 0.002(5) -0.001(5)
C35 0.088(8) 0.041(6) 0.083(8) 0.020(6) 0.006(7) -0.008(6)
C36 0.077(10) 0.027(7) 0.099(11) 0.022(7) -0.034(9) -0.013(6)
C37 0.033(6) 0.031(6) 0.053(7) 0.012(5) -0.012(5) -0.008(5)
C38 0.059(11) 0.007(7) 0.080(12) 0.000 -0.016(10) 0.000
F31 0.041(4) 0.079(6) 0.114(7) 0.035(5) 0.026(4) -0.007(4)
F32 0.071(6) 0.064(6) 0.160(9) -0.052(6) -0.035(6) -0.004(5)
F33 0.046(4) 0.063(5) 0.064(4) 0.008(4) -0.008(4) -0.017(4)
F34 0.131(7) 0.054(5) 0.088(5) 0.042(4) 0.013(5) 0.013(5)
F35 0.131(7) 0.054(5) 0.088(5) 0.042(4) 0.013(5) 0.013(5)
F36 0.131(7) 0.054(5) 0.088(5) 0.042(4) 0.013(5) 0.013(5)
F34B 0.131(7) 0.054(5) 0.088(5) 0.042(4) 0.013(5) 0.013(5)
F35B 0.131(7) 0.054(5) 0.088(5) 0.042(4) 0.013(5) 0.013(5)
F36B 0.131(7) 0.054(5) 0.088(5) 0.042(4) 0.013(5) 0.013(5)
F37 0.073(5) 0.097(7) 0.129(8) 0.053(6) 0.000(5) -0.045(5)
F38 0.073(5) 0.097(7) 0.129(8) 0.053(6) 0.000(5) -0.045(5)
F39 0.073(5) 0.097(7) 0.129(8) 0.053(6) 0.000(5) -0.045(5)
F37B 0.073(5) 0.097(7) 0.129(8) 0.053(6) 0.000(5) -0.045(5)
F38B 0.073(5) 0.097(7) 0.129(8) 0.053(6) 0.000(5) -0.045(5)
F39B 0.073(5) 0.097(7) 0.129(8) 0.053(6) 0.000(5) -0.045(5)

loop_
_atom_type_symbol
_atom_type_description
_atom_type_scat_dispersion_real
_atom_type_scat_dispersion_imag
_atom_type_scat_source
C C 0.0033 0.0016 'International Tables Vol C Tables 4.2.6.8 and 6.1.1.4'
H H 0.0000 0.0000 'International Tables Vol C Tables 4.2.6.8 and 6.1.1.4'
Dy Dy -0.1892 4.4098 'International Tables Vol C Tables 4.2.6.8 and 6.1.1.4'
O O 0.0106 0.0060 'International Tables Vol C Tables 4.2.6.8 and 6.1.1.4'
N N 0.0061 0.0033 'International Tables Vol C Tables 4.2.6.8 and 6.1.1.4'
F F 0.0171 0.0103 'International Tables Vol C Tables 4.2.6.8 and 6.1.1.4'

loop_
_geom_angle_atom_site_label_1
_geom_angle_atom_site_label_2
_geom_angle_atom_site_label_3
_geom_angle
_geom_angle_site_symmetry_1
_geom_angle_site_symmetry_3
_geom_angle_publ_flag
O5 Dy1 O4 90.0(2) . . ?
O5 Dy1 O3 135.9(2) . . ?
O4 Dy1 O3 74.4(2) . . ?
O5 Dy1 O1 72.2(2) . . ?
O4 Dy1 O1 70.0(2) . . ?
O3 Dy1 O1 134.3(2) . . ?
O5 Dy1 O2 142.9(2) . . ?
O4 Dy1 O2 75.7(2) . . ?
O3 Dy1 O2 73.4(2) . . ?
O1 Dy1 O2 70.8(2) . . ?
O5 Dy1 O9 128.26(19) . . ?
O4 Dy1 O9 141.4(2) . . ?
O3 Dy1 O9 79.16(19) . . ?
O1 Dy1 O9 113.10(19) . . ?
O2 Dy1 O9 70.0(2) . . ?
O5 Dy1 O9 75.0(2) . 7_566 ?
O4 Dy1 O9 142.54(19) . 7_566 ?
O3 Dy1 O9 138.82(19) . 7_566 ?
O1 Dy1 O9 72.76(19) . 7_566 ?
O2 Dy1 O9 95.7(2) . 7_566 ?
O9 Dy1 O9 60.0(2) . 7_566 ?
O5 Dy1 O6 68.4(2) . . ?
O4 Dy1 O6 68.5(2) . . ?
O3 Dy1 O6 67.6(2) . . ?
O1 Dy1 O6 121.4(2) . . ?
O2 Dy1 O6 132.4(2) . . ?
O9 Dy1 O6 125.27(18) . . ?
O9 Dy1 O6 131.7(2) 7_566 . ?
O5 Dy1 N1 85.3(2) . . ?
O4 Dy1 N1 133.2(2) . . ?
O3 Dy1 N1 77.1(2) . . ?
O1 Dy1 N1 148.5(2) . . ?
O2 Dy1 N1 129.2(2) . . ?
O9 Dy1 N1 64.4(2) . . ?
O9 Dy1 N1 80.44(19) 7_566 . ?
O6 Dy1 N1 66.6(2) . . ?
C2 O1 Dy1 130.0(6) . . ?
C4 O2 Dy1 131.1(6) . . ?
C7 O3 Dy1 132.4(6) . . ?
C9 O4 Dy1 134.7(6) . . ?
C12 O5 Dy1 130.3(6) . . ?
C14 O6 Dy1 128.2(6) . . ?
N4 O9 Dy1 113.9(4) . . ?
N4 O9 Dy1 124.2(4) . 7_566 ?
Dy1 O9 Dy1 120.0(2) . 7_566 ?
C16 N1 C19 115.7(7) . . ?
C16 N1 Dy1 119.1(6) . . ?
C19 N1 Dy1 125.0(6) . . ?
C18 N2 C19 117.3(8) . . ?
C21 N3 C20 118.1(8) . . ?
O9 N4 C20 120.4(7) . . ?
O9 N4 C23 117.9(7) . . ?
C20 N4 C23 121.6(7) . . ?
F3 C1 F2 109.2(8) . . ?
F3 C1 F1 107.8(10) . . ?
F2 C1 F1 106.5(8) . . ?
F3 C1 C2 109.1(8) . . ?
F2 C1 C2 113.7(9) . . ?
F1 C1 C2 110.3(7) . . ?
O1 C2 C3 128.5(9) . . ?
O1 C2 C1 115.0(9) . . ?
C3 C2 C1 116.5(8) . . ?
C2 C3 C4 119.3(8) . . ?
C2 C3 H3 120.3 . . ?
C4 C3 H3 120.3 . . ?
O2 C4 C3 127.7(9) . . ?
O2 C4 C5 114.5(8) . . ?
C3 C4 C5 117.8(8) . . ?
F4 C5 F6 107.0(8) . . ?
F4 C5 F5 106.2(8) . . ?
F6 C5 F5 106.1(8) . . ?
F5B C5 F6B 105.6(9) . . ?
F5B C5 F4B 105.6(9) . . ?
F6B C5 F4B 105.1(9) . . ?
F4 C5 C4 115.7(9) . . ?
F6 C5 C4 110.3(9) . . ?
F5 C5 C4 111.2(9) . . ?
F5B C5 C4 112.7(13) . . ?
F6B C5 C4 113.0(12) . . ?
F4B C5 C4 114.0(13) . . ?
F7 C6 F8 106.2(10) . . ?
F7 C6 F9 106.3(11) . . ?
F8 C6 F9 104.2(10) . . ?
F7 C6 C7 116.8(9) . . ?
F8 C6 C7 111.3(10) . . ?
F9 C6 C7 111.2(9) . . ?
O3 C7 C8 129.2(9) . . ?
O3 C7 C6 113.4(8) . . ?
C8 C7 C6 117.4(8) . . ?
C9 C8 C7 121.3(9) . . ?
C9 C8 H8 119.4 . . ?
C7 C8 H8 119.4 . . ?
O4 C9 C8 127.1(9) . . ?
O4 C9 C10 116.3(9) . . ?
C8 C9 C10 116.7(9) . . ?
F10 C10 F11 110.2(12) . . ?
F10 C10 F12 105.9(11) . . ?
F11 C10 F12 104.7(11) . . ?
F10 C10 C9 115.0(10) . . ?
F11 C10 C9 110.3(11) . . ?
F12 C10 C9 110.1(10) . . ?
F13 C11 F15 109.2(10) . . ?
F13 C11 F14 105.8(10) . . ?
F15 C11 F14 106.4(9) . . ?
F13 C11 C12 112.4(9) . . ?
F15 C11 C12 112.2(9) . . ?
F14 C11 C12 110.4(9) . . ?
O5 C12 C13 128.6(10) . . ?
O5 C12 C11 112.0(8) . . ?
C13 C12 C11 119.4(9) . . ?
C12 C13 C14 119.0(9) . . ?
C12 C13 H13 120.5 . . ?
C14 C13 H13 120.5 . . ?
O6 C14 C13 127.5(9) . . ?
O6 C14 C15 115.6(9) . . ?
C13 C14 C15 116.8(9) . . ?
F18 C15 F16 107.4(10) . . ?
F18 C15 F17 106.9(11) . . ?
F16 C15 F17 105.1(9) . . ?
F18 C15 C14 114.0(9) . . ?
F16 C15 C14 113.9(10) . . ?
F17 C15 C14 108.9(9) . . ?
N1 C16 C17 123.4(9) . . ?
N1 C16 H16 118.3 . . ?
C17 C16 H16 118.3 . . ?
C16 C17 C18 115.7(9) . . ?
C16 C17 H17 122.1 . . ?
C18 C17 H17 122.1 . . ?
N2 C18 C17 121.5(8) . . ?
N2 C18 H18 119.3 . . ?
C17 C18 H18 119.3 . . ?
N1 C19 N2 126.3(8) . . ?
N1 C19 C20 120.9(7) . . ?
N2 C19 C20 112.8(7) . . ?
N3 C20 N4 120.4(8) . . ?
N3 C20 C19 118.0(8) . . ?
N4 C20 C19 121.6(7) . . ?
N3 C21 C22 124.1(8) . . ?
N3 C21 H21 118.0 . . ?
C22 C21 H21 118.0 . . ?
C23 C22 C21 116.4(9) . . ?
C23 C22 C24 120.6(9) . . ?
C21 C22 C24 123.0(8) . . ?
N4 C23 C22 118.9(8) . . ?
N4 C23 H23 120.6 . . ?
C22 C23 H23 120.6 . . ?
C22 C24 H24A 109.5 . . ?
C22 C24 H24B 109.5 . . ?
H24A C24 H24B 109.5 . . ?
C22 C24 H24C 109.5 . . ?
H24A C24 H24C 109.5 . . ?
H24B C24 H24C 109.5 . . ?
O34 Dy2 O34 149.2(3) 2_656 . ?
O34 Dy2 O32 139.2(2) 2_656 . ?
O34 Dy2 O32 69.9(2) . . ?
O34 Dy2 O32 69.9(2) 2_656 2_656 ?
O34 Dy2 O32 139.2(2) . 2_656 ?
O32 Dy2 O32 77.8(4) . 2_656 ?
O34 Dy2 O33 79.3(2) 2_656 2_656 ?
O34 Dy2 O33 76.2(2) . 2_656 ?
O32 Dy2 O33 116.7(3) . 2_656 ?
O32 Dy2 O33 142.5(2) 2_656 2_656 ?
O34 Dy2 O33 76.2(3) 2_656 . ?
O34 Dy2 O33 79.3(2) . . ?
O32 Dy2 O33 142.5(2) . . ?
O32 Dy2 O33 116.7(3) 2_656 . ?
O33 Dy2 O33 74.1(4) 2_656 . ?
O34 Dy2 O31 77.0(2) 2_656 . ?
O34 Dy2 O31 113.5(2) . . ?
O32 Dy2 O31 72.4(2) . . ?
O32 Dy2 O31 77.9(3) 2_656 . ?
O33 Dy2 O31 74.7(2) 2_656 . ?
O33 Dy2 O31 141.9(2) . . ?
O34 Dy2 O31 113.5(2) 2_656 2_656 ?
O34 Dy2 O31 77.0(2) . 2_656 ?
O32 Dy2 O31 77.9(3) . 2_656 ?
O32 Dy2 O31 72.4(2) 2_656 2_656 ?
O33 Dy2 O31 141.9(2) 2_656 2_656 ?
O33 Dy2 O31 74.7(2) . 2_656 ?
O31 Dy2 O31 141.7(3) . 2_656 ?
C32 O31 Dy2 130.6(7) . . ?
C34 O32 Dy2 131.7(6) . . ?
C37 O33 Dy2 133.2(7) . . ?
Dy2 O34 H34A 124(3) . . ?
Dy2 O34 H34B 124(3) . . ?
H34A O34 H34B 111(5) . . ?
F32 C31 F33 106.0(10) . . ?
F32 C31 F31 106.4(11) . . ?
F33 C31 F31 106.4(10) . . ?
F32 C31 C32 112.0(11) . . ?
F33 C31 C32 114.1(10) . . ?
F31 C31 C32 111.5(10) . . ?
O31 C32 C33 127.5(10) . . ?
O31 C32 C31 116.3(10) . . ?
C33 C32 C31 116.2(10) . . ?
C34 C33 C32 121.8(10) . . ?
C34 C33 H33 119.1 . . ?
C32 C33 H33 119.1 . . ?
O32 C34 C33 128.5(10) . . ?
O32 C34 C35 113.2(9) . . ?
C33 C34 C35 118.2(10) . . ?
F34 C35 F35 106.1(9) . . ?
F34 C35 F36 105.8(9) . . ?
F35 C35 F36 102.8(8) . . ?
F34B C35 F36B 104.7(10) . . ?
F34B C35 F35B 102.4(10) . . ?
F36B C35 F35B 101.5(10) . . ?
F34 C35 C34 113.8(10) . . ?
F34B C35 C34 125.5(14) . . ?
F35 C35 C34 113.3(11) . . ?
F36 C35 C34 114.0(10) . . ?
F36B C35 C34 113.4(12) . . ?
F35B C35 C34 106.4(13) . . ?
F37 C36 F38 106.7(9) . . ?
F39B C36 F37B 105.2(11) . . ?
F37 C36 F39 104.3(10) . . ?
F38 C36 F39 102.2(9) . . ?
F39B C36 F38B 103.6(10) . . ?
F37B C36 F38B 101.6(10) . . ?
F37 C36 C37 116.7(10) . . ?
F39B C36 C37 122.0(13) . . ?
F38 C36 C37 115.2(12) . . ?
F37B C36 C37 115.2(13) . . ?
F39 C36 C37 110.3(10) . . ?
F38B C36 C37 106.9(14) . . ?
O33 C37 C38 128.1(11) . . ?
O33 C37 C36 113.2(10) . . ?
C38 C37 C36 118.7(10) . . ?
C37 C38 C37 122.4(14) 2_656 . ?
C37 C38 H38 118.8 2_656 . ?
C37 C38 H38 118.8 . . ?

loop_
_geom_bond_atom_site_label_1
_geom_bond_atom_site_label_2
_geom_bond_distance
_geom_bond_site_symmetry_2
_geom_bond_publ_flag
Dy1 O5 2.325(6) . ?
Dy1 O4 2.330(6) . ?
Dy1 O3 2.342(6) . ?
Dy1 O1 2.376(6) . ?
Dy1 O2 2.383(6) . ?
Dy1 O9 2.429(5) . ?
Dy1 O9 2.449(5) 7_566 ?
Dy1 O6 2.509(6) . ?
Dy1 N1 2.628(7) . ?
O1 C2 1.239(11) . ?
O2 C4 1.242(11) . ?
O3 C7 1.238(11) . ?
O4 C9 1.254(11) . ?
O5 C12 1.259(11) . ?
O6 C14 1.229(12) . ?
O9 N4 1.342(8) . ?
N1 C16 1.322(12) . ?
N1 C19 1.335(11) . ?
N2 C18 1.322(12) . ?
N2 C19 1.342(11) . ?
N3 C21 1.323(13) . ?
N3 C20 1.339(11) . ?
N4 C20 1.351(11) . ?
N4 C23 1.357(11) . ?
C1 F3 1.319(12) . ?
C1 F2 1.323(12) . ?
C1 F1 1.342(12) . ?
C1 C2 1.538(13) . ?
C2 C3 1.382(13) . ?
C3 C4 1.420(14) . ?
C3 H3 0.9500 . ?
C4 C5 1.491(15) . ?
C5 F4 1.337(9) . ?
C5 F6 1.339(9) . ?
C5 F5 1.342(9) . ?
C5 F5B 1.342(10) . ?
C5 F6B 1.346(10) . ?
C5 F4B 1.349(10) . ?
C6 F7 1.298(12) . ?
C6 F8 1.325(14) . ?
C6 F9 1.342(15) . ?
C6 C7 1.521(14) . ?
C7 C8 1.406(13) . ?
C8 C9 1.392(13) . ?
C8 H8 0.9500 . ?
C9 C10 1.519(15) . ?
C10 F10 1.291(13) . ?
C10 F11 1.300(15) . ?
C10 F12 1.361(16) . ?
C11 F13 1.288(13) . ?
C11 F15 1.316(12) . ?
C11 F14 1.341(13) . ?
C11 C12 1.540(15) . ?
C12 C13 1.383(14) . ?
C13 C14 1.393(14) . ?
C13 H13 0.9500 . ?
C14 C15 1.526(14) . ?
C15 F18 1.290(14) . ?
C15 F16 1.326(14) . ?
C15 F17 1.355(14) . ?
C16 C17 1.398(13) . ?
C16 H16 0.9500 . ?
C17 C18 1.405(14) . ?
C17 H17 0.9500 . ?
C18 H18 0.9500 . ?
C19 C20 1.480(12) . ?
C21 C22 1.385(14) . ?
C21 H21 0.9500 . ?
C22 C23 1.377(12) . ?
C22 C24 1.494(14) . ?
C23 H23 0.9500 . ?
C24 H24A 0.9800 . ?
C24 H24B 0.9800 . ?
C24 H24C 0.9800 . ?
Dy2 O34 2.324(6) 2_656 ?
Dy2 O34 2.324(6) . ?
Dy2 O32 2.327(7) . ?
Dy2 O32 2.327(7) 2_656 ?
Dy2 O33 2.338(7) 2_656 ?
Dy2 O33 2.338(7) . ?
Dy2 O31 2.387(6) . ?
Dy2 O31 2.387(6) 2_656 ?
O31 C32 1.247(12) . ?
O32 C34 1.262(12) . ?
O33 C37 1.259(12) . ?
O34 H34A 0.89(2) . ?
O34 H34B 0.88(2) . ?
C31 F32 1.310(14) . ?
C31 F33 1.323(14) . ?
C31 F31 1.358(14) . ?
C31 C32 1.503(15) . ?
C32 C33 1.388(16) . ?
C33 C34 1.348(15) . ?
C33 H33 0.9500 . ?
C34 C35 1.515(17) . ?
C35 F34 1.308(9) . ?
C35 F34B 1.322(10) . ?
C35 F35 1.333(9) . ?
C35 F36 1.333(10) . ?
C35 F36B 1.335(10) . ?
C35 F35B 1.356(10) . ?
C36 F37 1.316(10) . ?
C36 F39B 1.333(11) . ?
C36 F38 1.346(10) . ?
C36 F37B 1.348(11) . ?
C36 F39 1.363(10) . ?
C36 F38B 1.367(11) . ?
C36 C37 1.474(18) . ?
C37 C38 1.371(14) . ?
C38 H38 0.9500 . ?

loop_
_geom_torsion_atom_site_label_1
_geom_torsion_atom_site_label_2
_geom_torsion_atom_site_label_3
_geom_torsion_atom_site_label_4
_geom_torsion
_geom_torsion_site_symmetry_1
_geom_torsion_site_symmetry_2
_geom_torsion_site_symmetry_3
_geom_torsion_site_symmetry_4
_geom_torsion_publ_flag
Dy1 O9 N4 C20 -72.2(8) . . . . ?
Dy1 O9 N4 C20 91.9(8) 7_566 . . . ?
Dy1 O9 N4 C23 104.1(7) . . . . ?
Dy1 O9 N4 C23 -91.8(7) 7_566 . . . ?
Dy1 O1 C2 C3 -31.3(14) . . . . ?
Dy1 O1 C2 C1 148.2(6) . . . . ?
F3 C1 C2 O1 -86.4(10) . . . . ?
F2 C1 C2 O1 151.5(8) . . . . ?
F1 C1 C2 O1 31.9(11) . . . . ?
F3 C1 C2 C3 93.3(11) . . . . ?
F2 C1 C2 C3 -28.8(12) . . . . ?
F1 C1 C2 C3 -148.4(9) . . . . ?
O1 C2 C3 C4 1.2(15) . . . . ?
C1 C2 C3 C4 -178.4(8) . . . . ?
Dy1 O2 C4 C3 22.4(15) . . . . ?
Dy1 O2 C4 C5 -156.7(6) . . . . ?
C2 C3 C4 O2 3.5(16) . . . . ?
C2 C3 C4 C5 -177.4(8) . . . . ?
O2 C4 C5 F4 -167.6(9) . . . . ?
C3 C4 C5 F4 13.2(13) . . . . ?
O2 C4 C5 F6 70.9(11) . . . . ?
C3 C4 C5 F6 -108.3(10) . . . . ?
O2 C4 C5 F5 -46.5(11) . . . . ?
C3 C4 C5 F5 134.4(10) . . . . ?
O2 C4 C5 F5B -88.5(15) . . . . ?
C3 C4 C5 F5B 92.3(15) . . . . ?
O2 C4 C5 F6B 31.1(16) . . . . ?
C3 C4 C5 F6B -148.0(15) . . . . ?
O2 C4 C5 F4B 151.1(14) . . . . ?
C3 C4 C5 F4B -28.1(16) . . . . ?
Dy1 O3 C7 C8 12.0(17) . . . . ?
Dy1 O3 C7 C6 -167.8(7) . . . . ?
F7 C6 C7 O3 174.8(11) . . . . ?
F8 C6 C7 O3 -63.1(13) . . . . ?
F9 C6 C7 O3 52.6(13) . . . . ?
F7 C6 C7 C8 -5.0(17) . . . . ?
F8 C6 C7 C8 117.2(11) . . . . ?
F9 C6 C7 C8 -127.2(11) . . . . ?
O3 C7 C8 C9 -3.0(19) . . . . ?
C6 C7 C8 C9 176.7(11) . . . . ?
Dy1 O4 C9 C8 4.2(17) . . . . ?
Dy1 O4 C9 C10 -175.6(8) . . . . ?
C7 C8 C9 O4 -5.4(18) . . . . ?
C7 C8 C9 C10 174.5(11) . . . . ?
O4 C9 C10 F10 -157.7(12) . . . . ?
C8 C9 C10 F10 22.4(18) . . . . ?
O4 C9 C10 F11 76.9(14) . . . . ?
C8 C9 C10 F11 -103.0(12) . . . . ?
O4 C9 C10 F12 -38.2(15) . . . . ?
C8 C9 C10 F12 141.9(11) . . . . ?
Dy1 O5 C12 C13 37.5(15) . . . . ?
Dy1 O5 C12 C11 -143.9(7) . . . . ?
F13 C11 C12 O5 48.4(13) . . . . ?
F15 C11 C12 O5 172.0(10) . . . . ?
F14 C11 C12 O5 -69.5(12) . . . . ?
F13 C11 C12 C13 -132.8(11) . . . . ?
F15 C11 C12 C13 -9.3(15) . . . . ?
F14 C11 C12 C13 109.3(11) . . . . ?
O5 C12 C13 C14 -0.9(17) . . . . ?
C11 C12 C13 C14 -179.4(10) . . . . ?
Dy1 O6 C14 C13 -27.2(15) . . . . ?
Dy1 O6 C14 C15 151.1(7) . . . . ?
C12 C13 C14 O6 -2.3(17) . . . . ?
C12 C13 C14 C15 179.3(10) . . . . ?
O6 C14 C15 F18 30.3(15) . . . . ?
C13 C14 C15 F18 -151.2(11) . . . . ?
O6 C14 C15 F16 154.0(10) . . . . ?
C13 C14 C15 F16 -27.5(15) . . . . ?
O6 C14 C15 F17 -89.0(12) . . . . ?
C13 C14 C15 F17 89.5(13) . . . . ?
C19 N1 C16 C17 0.6(13) . . . . ?
Dy1 N1 C16 C17 175.1(7) . . . . ?
N1 C16 C17 C18 -1.4(14) . . . . ?
C19 N2 C18 C17 0.8(13) . . . . ?
C16 C17 C18 N2 0.7(14) . . . . ?
C16 N1 C19 N2 1.1(12) . . . . ?
Dy1 N1 C19 N2 -173.1(6) . . . . ?
C16 N1 C19 C20 178.8(7) . . . . ?
Dy1 N1 C19 C20 4.7(10) . . . . ?
C18 N2 C19 N1 -1.7(13) . . . . ?
C18 N2 C19 C20 -179.7(7) . . . . ?
C21 N3 C20 N4 -5.0(12) . . . . ?
C21 N3 C20 C19 174.6(8) . . . . ?
O9 N4 C20 N3 -176.7(7) . . . . ?
C23 N4 C20 N3 7.2(12) . . . . ?
O9 N4 C20 C19 3.7(11) . . . . ?
C23 N4 C20 C19 -172.4(8) . . . . ?
N1 C19 C20 N3 -148.9(8) . . . . ?
N2 C19 C20 N3 29.1(11) . . . . ?
N1 C19 C20 N4 30.7(12) . . . . ?
N2 C19 C20 N4 -151.3(8) . . . . ?
C20 N3 C21 C22 -1.4(14) . . . . ?
N3 C21 C22 C23 5.5(15) . . . . ?
N3 C21 C22 C24 -174.9(9) . . . . ?
O9 N4 C23 C22 -179.0(8) . . . . ?
C20 N4 C23 C22 -2.8(12) . . . . ?
C21 C22 C23 N4 -3.2(13) . . . . ?
C24 C22 C23 N4 177.2(8) . . . . ?
Dy2 O31 C32 C33 -18.1(18) . . . . ?
Dy2 O31 C32 C31 163.1(7) . . . . ?
F32 C31 C32 O31 -126.6(12) . . . . ?
F33 C31 C32 O31 -6.3(16) . . . . ?
F31 C31 C32 O31 114.3(11) . . . . ?
F32 C31 C32 C33 54.5(16) . . . . ?
F33 C31 C32 C33 174.8(11) . . . . ?
F31 C31 C32 C33 -64.6(14) . . . . ?
O31 C32 C33 C34 -5(2) . . . . ?
C31 C32 C33 C34 173.9(12) . . . . ?
Dy2 O32 C34 C33 19(2) . . . . ?
Dy2 O32 C34 C35 -160.2(7) . . . . ?
C32 C33 C34 O32 5(2) . . . . ?
C32 C33 C34 C35 -175.9(11) . . . . ?
O32 C34 C35 F34 106.3(12) . . . . ?
C33 C34 C35 F34 -73.1(15) . . . . ?
O32 C34 C35 F34B -54.6(19) . . . . ?
C33 C34 C35 F34B 126.1(18) . . . . ?
O32 C34 C35 F35 -132.3(11) . . . . ?
C33 C34 C35 F35 48.3(15) . . . . ?
O32 C34 C35 F36 -15.2(14) . . . . ?
C33 C34 C35 F36 165.4(12) . . . . ?
O32 C34 C35 F36B 175.0(15) . . . . ?
C33 C34 C35 F36B -4.3(19) . . . . ?
O32 C34 C35 F35B 64.4(16) . . . . ?
C33 C34 C35 F35B -115.0(17) . . . . ?
Dy2 O33 C37 C38 -9.8(16) . . . . ?
Dy2 O33 C37 C36 170.2(6) . . . . ?
F37 C36 C37 O33 51.2(13) . . . . ?
F39B C36 C37 O33 -127.3(14) . . . . ?
F38 C36 C37 O33 177.4(9) . . . . ?
F37B C36 C37 O33 2.1(15) . . . . ?
F39 C36 C37 O33 -67.6(11) . . . . ?
F38B C36 C37 O33 114.1(13) . . . . ?
F37 C36 C37 C38 -128.8(10) . . . . ?
F39B C36 C37 C38 52.7(16) . . . . ?
F38 C36 C37 C38 -2.6(13) . . . . ?
F37B C36 C37 C38 -177.9(12) . . . . ?
F39 C36 C37 C38 112.4(10) . . . . ?
F38B C36 C37 C38 -65.9(13) . . . . ?
O33 C37 C38 C37 5.1(8) . . . 2_656 ?
C36 C37 C38 C37 -174.9(10) . . . 2_656 ?
